data_1559252
loop_
_publ_author_name
'Maiti, Avijit'
'Chandra, Shubhadeep'
'Sarkar, Biprajit'
'Jana, Anukul'

_publ_section_title
;
 Acyclic Diaminocarbene-Based Thiele, Chichibabin, and M\"uller
 Hydrocarbons
;
_journal_name_full 'Chemical Science'
_journal_paper_doi 10.1039/D0SC03622F
_journal_year 2020
_chemical_formula_moiety '2(C F3 O3 S), C36 H52 N4'
_chemical_formula_sum 'C38 H52 F6 N4 O6 S2'
_chemical_formula_weight 838.95
_space_group_crystal_system triclinic
_space_group_IT_number 2
_space_group_name_Hall '-P 1'
_space_group_name_H-M_alt 'P -1'
_atom_sites_solution_hydrogens geom
_audit_creation_date 2020-02-12
_audit_creation_method
;
Olex2 1.2
(compiled 2018.05.29 svn.r3508 for OlexSys, GUI svn.r5506)
;
_audit_update_record
;
2020-02-12 deposited with the CCDC.	2020-10-02 downloaded from the CCDC.
;
_cell_angle_alpha 86.324(3)
_cell_angle_beta 89.745(3)
_cell_angle_gamma 69.232(3)
_cell_formula_units_Z 1
_cell_length_a 8.2064(3)
_cell_length_b 8.6379(3)
_cell_length_c 18.5201(7)
_cell_measurement_reflns_used 6534
_cell_measurement_temperature 293(2)
_cell_measurement_theta_max 27.8760
_cell_measurement_theta_min 2.8600
_cell_volume 1224.75(8)
_computing_cell_refinement 'CrysAlisPro 1.171.39.29d (Rigaku OD, 2017)'
_computing_data_collection 'CrysAlisPro 1.171.39.29d (Rigaku OD, 2017)'
_computing_data_reduction 'CrysAlisPro 1.171.39.29d (Rigaku OD, 2017)'
_computing_molecular_graphics 'Olex2 (Dolomanov et al., 2009)'
_computing_publication_material 'Olex2 (Dolomanov et al., 2009)'
_computing_structure_refinement 'ShelXL (Sheldrick, 2015)'
_computing_structure_solution 'SHELXT 2014/5 (Sheldrick, 2014)'
_diffrn_ambient_temperature 293(2)
_diffrn_detector 'CCD plate'
_diffrn_measured_fraction_theta_full 0.997
_diffrn_measured_fraction_theta_max 0.873
_diffrn_measurement_details
;
List of Runs (angles in degrees, time in seconds):

  # Type    Start    End  Width  t~exp~   \w     \q     \k     \f   Frames
#--------------------------------------------------------------------------
  1  \w    -14.00  60.00   0.50   12.76    --    7.10  57.00 120.00  148
  2  \w     -5.00  96.00   0.50   12.76    --    7.10   0.00-180.00  202
  3  \w    -82.00 -19.00   0.50   12.76    --    7.10   0.00-180.00  126
  4  \w     -8.00  18.00   0.50   12.76    --   -7.50 -82.00   0.00   52
  5  \w    -84.00  21.00   0.50   12.76    --   -7.50 -57.00 -60.00  210
  6  \w    -76.00 -32.00   0.50   12.76    --   -7.50 -77.00 -90.00   88
  7  \w      4.00  29.00   0.50   12.76    --   -7.50 -77.00 -90.00   50
  8  \w    -66.00  17.00   0.50   12.76    --   -7.50 -57.00 150.00  166
;
_diffrn_measurement_device 'four-circle diffractometer'
_diffrn_measurement_device_type 'XtaLAB AFC12 (RINC): Kappa single'
_diffrn_measurement_method '\w scans'
_diffrn_orient_matrix_type 'CrysAlisPro convention (1999,Acta A55,543-557)'
_diffrn_orient_matrix_UB_11 0.0469242000
_diffrn_orient_matrix_UB_12 -0.0268104000
_diffrn_orient_matrix_UB_13 -0.0318945000
_diffrn_orient_matrix_UB_21 0.0780155000
_diffrn_orient_matrix_UB_22 -0.0365054000
_diffrn_orient_matrix_UB_23 0.0209422000
_diffrn_orient_matrix_UB_31 -0.0161226000
_diffrn_orient_matrix_UB_32 -0.0754710000
_diffrn_orient_matrix_UB_33 0.0041951000
_diffrn_radiation_monochromator graphite
_diffrn_radiation_probe x-ray
_diffrn_radiation_type MoK\a
_diffrn_radiation_wavelength 0.71073
_diffrn_reflns_av_R_equivalents 0.1174
_diffrn_reflns_av_unetI/netI 0.0860
_diffrn_reflns_Laue_measured_fraction_full 0.997
_diffrn_reflns_Laue_measured_fraction_max 0.873
_diffrn_reflns_limit_h_max 10
_diffrn_reflns_limit_h_min -11
_diffrn_reflns_limit_k_max 11
_diffrn_reflns_limit_k_min -8
_diffrn_reflns_limit_l_max 24
_diffrn_reflns_limit_l_min -22
_diffrn_reflns_number 18070
_diffrn_reflns_point_group_measured_fraction_full 0.997
_diffrn_reflns_point_group_measured_fraction_max 0.873
_diffrn_reflns_theta_full 25.242
_diffrn_reflns_theta_max 28.871
_diffrn_reflns_theta_min 2.824
_diffrn_source 'fine-focus sealed X-ray tube'
_diffrn_source_type 'Enhance (Mo) X-ray Source'
_exptl_absorpt_coefficient_mu 0.173
_exptl_absorpt_correction_T_max 1.00000
_exptl_absorpt_correction_T_min 0.56894
_exptl_absorpt_correction_type multi-scan
_exptl_absorpt_process_details
;
CrysAlisPro 1.171.39.29d (Rigaku Oxford Diffraction, 2017)
Empirical absorption correction using spherical harmonics,
 implemented in SCALE3 ABSPACK scaling algorithm.
;
_exptl_crystal_colour 'light yellow'
_exptl_crystal_colour_modifier light
_exptl_crystal_colour_primary yellow
_exptl_crystal_density_diffrn 1.137
_exptl_crystal_description block
_exptl_crystal_F_000 442
_exptl_crystal_size_max 0.23
_exptl_crystal_size_mid 0.21
_exptl_crystal_size_min 0.19
_refine_diff_density_max 0.282
_refine_diff_density_min -0.361
_refine_diff_density_rms 0.056
_refine_ls_extinction_method none
_refine_ls_goodness_of_fit_ref 1.080
_refine_ls_hydrogen_treatment constr
_refine_ls_matrix_type full
_refine_ls_number_parameters 319
_refine_ls_number_reflns 5615
_refine_ls_number_restraints 58
_refine_ls_restrained_S_all 1.082
_refine_ls_R_factor_all 0.0834
_refine_ls_R_factor_gt 0.0644
_refine_ls_shift/su_max 0.001
_refine_ls_shift/su_mean 0.000
_refine_ls_structure_factor_coef Fsqd
_refine_ls_weighting_details 'w=1/[\s^2^(Fo^2^)+(0.1095P)^2^+0.0199P] where P=(Fo^2^+2Fc^2^)/3'
_refine_ls_weighting_scheme calc
_refine_ls_wR_factor_gt 0.1887
_refine_ls_wR_factor_ref 0.2047
_reflns_Friedel_coverage 0.000
_reflns_number_gt 3880
_reflns_number_total 5615
_reflns_threshold_expression 'I > 2\s(I)'
_cod_data_source_file d0sc03622f2.cif
_cod_data_source_block aj1304
_cod_database_code 1559252
_shelx_shelxl_version_number 2017/1
_chemical_oxdiff_formula 'C H N O F S'
_shelx_space_group_comment
;
The symmetry employed for this shelxl refinement is uniquely defined
by the following loop, which should always be used as a source of
symmetry information in preference to the above space-group names.
They are only intended as comments.
;
_shelx_estimated_absorpt_t_max 0.968
_shelx_estimated_absorpt_t_min 0.961
_reflns_odcompleteness_completeness 99.36
_reflns_odcompleteness_iscentric 1
_reflns_odcompleteness_theta 26.32
_olex2_refinement_description
;
1. Fixed Uiso
 At 1.2 times of:
  All C(H) groups
 At 1.5 times of:
  All C(H,H,H) groups
2. Restrained distances
 S1-C19 \\sim S1-C19A
 with sigma of 0.02
 F3-C19 \\sim F3A-C19A
 with sigma of 0.02
 F2-C19 \\sim F2A-C19A
 with sigma of 0.02
 F1-C19 \\sim F1A-C19A
 with sigma of 0.02
 S1-F3 \\sim S1-F3A
 with sigma of 0.04
 S1-F2 \\sim S1-F2A
 with sigma of 0.04
 S1-F1 \\sim S1-F1A
 with sigma of 0.04
 F3-F2 \\sim F3A-F2A
 with sigma of 0.04
 F3-F1 \\sim F3A-F1A
 with sigma of 0.04
 F2-F1 \\sim F2A-F1A
 with sigma of 0.04
 S1-O1 \\sim S1-O1A
 with sigma of 0.02
 S1-O2 \\sim S1-O2A
 with sigma of 0.02
 S1-O3 \\sim S1-O3A
 with sigma of 0.02
 C8-C9 \\sim C8-C9A
 with sigma of 0.02
 C10-C9 \\sim C10A-C9A
 with sigma of 0.02
 C8-C10 \\sim C8-C10A
 with sigma of 0.04
3. Uiso/Uaniso restraints and constraints
Uanis(C19A) = Uanis(C19)
Uanis(O1A) = Uanis(O1)
Uanis(O2) = Uanis(O2A)
Uanis(O3) = Uanis(O3A)
4. Rigid body (RIGU) restrains
 F3, O1, O2, O3, F2, F1, C19
 with sigma for 1-2 distances of 0.004 and sigma for 1-3 distances of 0.004
 F2A, F1A, F3A, C19A, O3A, O2A, O1A
 with sigma for 1-2 distances of 0.004 and sigma for 1-3 distances of 0.004
 C10, C9
 with sigma for 1-2 distances of 0.004 and sigma for 1-3 distances of 0.004
 C9A, C10A
 with sigma for 1-2 distances of 0.004 and sigma for 1-3 distances of 0.004
5. Others
 Sof(F2A)=Sof(F1A)=Sof(F3A)=Sof(C19A)=1-FVAR(1)
 Sof(F3)=Sof(F2)=Sof(F1)=Sof(C19)=FVAR(1)
 Sof(O3A)=Sof(O2A)=Sof(O1A)=1-FVAR(2)
 Sof(O1)=Sof(O2)=Sof(O3)=FVAR(2)
 Sof(C9A)=Sof(H9A)=Sof(C10A)=Sof(H10A)=1-FVAR(3)
 Sof(C10)=Sof(H10)=Sof(C9)=Sof(H9)=FVAR(3)
6.a Ternary CH refined with riding coordinates:
 C16(H16), C12(H12)
6.b Aromatic/amide H refined with riding coordinates:
 C7(H7), C6(H6), C4(H4), C3(H3), C10(H10), C9(H9), C9A(H9A), C10A(H10A)
6.c Idealised Me refined as rotating group:
 C15(H15A,H15B,H15C), C18(H18A,H18B,H18C), C14(H14A,H14B,H14C), C11(H11A,H11B,
 H11C), C17(H17A,H17B,H17C), C13(H13A,H13B,H13C)
;
_olex2_submission_special_instructions 'No special instructions were received'
_oxdiff_exptl_absorpt_empirical_details
;
Empirical correction (ABSPACK) includes:
- Absorption correction using spherical harmonics
- Frame scaling
;
_oxdiff_exptl_absorpt_empirical_full_max 1.457
_oxdiff_exptl_absorpt_empirical_full_min 0.624

loop_
_space_group_symop_operation_xyz
'x, y, z'
'-x, -y, -z'

loop_
_atom_site_label
_atom_site_type_symbol
_atom_site_fract_x
_atom_site_fract_y
_atom_site_fract_z
_atom_site_U_iso_or_equiv
_atom_site_adp_type
_atom_site_occupancy
_atom_site_site_symmetry_order
_atom_site_calc_flag
_atom_site_refinement_flags_posn
_atom_site_refinement_flags_adp
_atom_site_refinement_flags_occupancy
_atom_site_disorder_assembly
_atom_site_disorder_group
S1 S 0.23233(7) 0.68918(6) 0.84264(3) 0.0597(2) Uani 1 1 d D . . . .
N2 N 0.7493(2) 0.26047(19) 0.89280(7) 0.0467(4) Uani 1 1 d . . . . .
N1 N 0.6236(2) 0.10678(18) 0.82778(8) 0.0465(4) Uani 1 1 d . . . . .
F3 F 0.2883(18) 0.5263(12) 0.7265(7) 0.122(4) Uani 0.51(3) 1 d D U P A 1
C1 C 0.7103(2) 0.2110(2) 0.83117(9) 0.0403(4) Uani 1 1 d . . . . .
C2 C 0.7679(2) 0.2723(2) 0.76195(8) 0.0401(4) Uani 1 1 d . . . . .
O1 O 0.064(3) 0.806(3) 0.8517(19) 0.0902(12) Uani 0.161(18) 1 d D U P A 1
O2 O 0.364(3) 0.740(3) 0.8134(14) 0.0839(12) Uani 0.161(18) 1 d D U P A 1
C7 C 0.7075(2) 0.4398(2) 0.74015(9) 0.0464(4) Uani 1 1 d . . . . .
H7 H 0.630258 0.516229 0.768820 0.056 Uiso 1 1 calc R . . . .
C5 C 0.8803(2) 0.3821(2) 0.63299(9) 0.0486(4) Uani 1 1 d . . . . .
C6 C 0.7623(3) 0.4929(2) 0.67576(10) 0.0512(5) Uani 1 1 d . . . . .
H6 H 0.719057 0.605191 0.660854 0.061 Uiso 1 1 calc R . . . .
O3 O 0.298(4) 0.523(2) 0.8667(14) 0.0957(13) Uani 0.161(18) 1 d D U P A 1
C8 C 0.9413(3) 0.4421(3) 0.56446(9) 0.0548(5) Uani 1 1 d D . . . .
C16 C 0.8948(3) 0.3240(2) 0.89953(10) 0.0516(5) Uani 1 1 d . . . . .
H16 H 0.947575 0.322643 0.851893 0.062 Uiso 1 1 calc R . . . .
C4 C 0.9407(3) 0.2153(2) 0.65587(10) 0.0533(5) Uani 1 1 d . . . . .
H4 H 1.020253 0.139232 0.627816 0.064 Uiso 1 1 calc R . . . .
C3 C 0.8850(2) 0.1598(2) 0.71948(9) 0.0485(4) Uani 1 1 d . . . . .
H3 H 0.926058 0.047189 0.733756 0.058 Uiso 1 1 calc R . . . .
F2 F 0.2108(18) 0.7923(12) 0.7070(5) 0.104(2) Uani 0.51(3) 1 d D U P A 1
C12 C 0.5152(3) 0.1101(2) 0.76339(11) 0.0548(5) Uani 1 1 d . . . . .
H12 H 0.518503 0.200781 0.729488 0.066 Uiso 1 1 calc R . . . .
C15 C 0.6442(3) 0.2640(3) 0.95876(11) 0.0662(6) Uani 1 1 d . . . . .
H15A H 0.527304 0.276760 0.944867 0.099 Uiso 1 1 calc GR . . . .
H15B H 0.642077 0.355373 0.986092 0.099 Uiso 1 1 calc GR . . . .
H15C H 0.695333 0.161996 0.987872 0.099 Uiso 1 1 calc GR . . . .
C18 C 1.0332(3) 0.2086(3) 0.95165(12) 0.0663(6) Uani 1 1 d . . . . .
H18A H 0.986549 0.211834 0.999386 0.099 Uiso 1 1 calc GR . . . .
H18B H 1.132007 0.243465 0.952106 0.099 Uiso 1 1 calc GR . . . .
H18C H 1.068713 0.097443 0.936454 0.099 Uiso 1 1 calc GR . . . .
F1 F 0.0320(9) 0.679(2) 0.7386(5) 0.108(3) Uani 0.51(3) 1 d D U P A 1
C14 C 0.3270(3) 0.1491(3) 0.78586(15) 0.0772(7) Uani 1 1 d . . . . .
H14A H 0.318592 0.058228 0.816390 0.116 Uiso 1 1 calc GR . . . .
H14B H 0.254198 0.165529 0.743534 0.116 Uiso 1 1 calc GR . . . .
H14C H 0.289609 0.248033 0.811824 0.116 Uiso 1 1 calc GR . . . .
C11 C 0.6313(4) -0.0188(3) 0.88647(13) 0.0761(7) Uani 1 1 d . . . . .
H11A H 0.737891 -0.045647 0.913907 0.114 Uiso 1 1 calc GR . . . .
H11B H 0.627221 -0.116936 0.866217 0.114 Uiso 1 1 calc GR . . . .
H11C H 0.533959 0.024207 0.917582 0.114 Uiso 1 1 calc GR . . . .
C19 C 0.1922(15) 0.6715(15) 0.7484(5) 0.0694(13) Uani 0.51(3) 1 d D U P A 1
C17 C 0.8271(4) 0.5037(3) 0.92116(14) 0.0761(7) Uani 1 1 d . . . . .
H17A H 0.728717 0.567935 0.890849 0.114 Uiso 1 1 calc GR . . . .
H17B H 0.917667 0.549392 0.915401 0.114 Uiso 1 1 calc GR . . . .
H17C H 0.792548 0.506306 0.970786 0.114 Uiso 1 1 calc GR . . . .
C13 C 0.5857(4) -0.0495(3) 0.72490(15) 0.0844(8) Uani 1 1 d . . . . .
H13A H 0.701770 -0.065615 0.709092 0.127 Uiso 1 1 calc GR . . . .
H13B H 0.512135 -0.042745 0.683757 0.127 Uiso 1 1 calc GR . . . .
H13C H 0.587694 -0.141227 0.757495 0.127 Uiso 1 1 calc GR . . . .
C10 C 1.0339(4) 0.4054(3) 0.44080(13) 0.0658(10) Uani 0.774(5) 1 d D U P B 1
H10 H 1.057132 0.340375 0.401217 0.079 Uiso 0.774(5) 1 calc R . P B 1
C9 C 0.9757(4) 0.3500(4) 0.50373(14) 0.0670(10) Uani 0.774(5) 1 d D U P B 1
H9 H 0.959126 0.248816 0.505560 0.080 Uiso 0.774(5) 1 calc R . P B 1
F2A F 0.139(3) 0.7734(15) 0.7056(5) 0.132(6) Uani 0.49(3) 1 d D U P A 2
F1A F 0.0421(13) 0.596(3) 0.7535(9) 0.128(3) Uani 0.49(3) 1 d D U P A 2
F3A F 0.3068(11) 0.5279(12) 0.7226(5) 0.082(2) Uani 0.49(3) 1 d D U P A 2
C19A C 0.1778(16) 0.6439(18) 0.7528(6) 0.0694(13) Uani 0.49(3) 1 d D U P A 2
O3A O 0.2374(10) 0.5407(5) 0.8826(3) 0.0957(13) Uani 0.839(18) 1 d D U P A 2
O2A O 0.3976(5) 0.7112(6) 0.8412(4) 0.0839(12) Uani 0.839(18) 1 d D U P A 2
O1A O 0.0924(6) 0.8354(6) 0.8605(3) 0.0902(12) Uani 0.839(18) 1 d D U P A 2
C9A C 1.1139(16) 0.3722(16) 0.5461(6) 0.096(5) Uani 0.226(5) 1 d D U P B 2
H9A H 1.191293 0.288846 0.576449 0.115 Uiso 0.226(5) 1 calc R . P B 2
C10A C 1.1727(15) 0.4273(16) 0.4812(6) 0.092(5) Uani 0.226(5) 1 d D U P B 2
H10A H 1.288224 0.376953 0.468293 0.110 Uiso 0.226(5) 1 calc R . P B 2

loop_
_atom_site_aniso_label
_atom_site_aniso_U_11
_atom_site_aniso_U_22
_atom_site_aniso_U_33
_atom_site_aniso_U_23
_atom_site_aniso_U_13
_atom_site_aniso_U_12
S1 0.0603(4) 0.0615(4) 0.0581(3) -0.0069(2) 0.0069(2) -0.0220(3)
N2 0.0519(9) 0.0580(9) 0.0365(7) -0.0002(6) 0.0023(6) -0.0279(7)
N1 0.0516(9) 0.0474(8) 0.0464(8) 0.0011(6) 0.0026(6) -0.0256(7)
F3 0.164(8) 0.066(4) 0.117(7) -0.045(4) 0.008(5) -0.011(4)
C1 0.0399(9) 0.0420(9) 0.0388(9) 0.0002(7) 0.0014(6) -0.0146(7)
C2 0.0405(9) 0.0459(9) 0.0356(8) -0.0016(7) 0.0025(6) -0.0176(7)
O1 0.0844(18) 0.093(2) 0.081(2) -0.0341(14) 0.0200(15) -0.0107(15)
O2 0.0705(16) 0.1119(19) 0.084(3) -0.031(2) 0.0068(17) -0.0467(15)
C7 0.0514(10) 0.0464(9) 0.0406(9) -0.0024(7) 0.0070(7) -0.0165(8)
C5 0.0543(11) 0.0596(11) 0.0372(9) -0.0010(8) 0.0039(7) -0.0270(9)
C6 0.0644(12) 0.0463(10) 0.0415(9) 0.0025(7) 0.0058(8) -0.0188(9)
O3 0.125(4) 0.0896(15) 0.079(2) 0.0190(14) 0.003(2) -0.0506(18)
C8 0.0662(12) 0.0671(12) 0.0376(9) 0.0000(8) 0.0067(8) -0.0321(10)
C16 0.0540(11) 0.0651(12) 0.0439(10) -0.0013(8) -0.0016(8) -0.0317(9)
C4 0.0558(11) 0.0542(11) 0.0460(10) -0.0084(8) 0.0136(8) -0.0140(9)
C3 0.0536(10) 0.0447(9) 0.0462(10) -0.0022(7) 0.0071(8) -0.0164(8)
F2 0.151(6) 0.095(3) 0.058(2) 0.0118(18) 0.007(3) -0.036(4)
C12 0.0566(11) 0.0580(11) 0.0577(11) -0.0051(9) -0.0047(9) -0.0300(10)
C15 0.0729(14) 0.0883(16) 0.0446(11) -0.0084(10) 0.0134(9) -0.0370(12)
C18 0.0626(13) 0.0840(15) 0.0549(11) -0.0009(10) -0.0081(9) -0.0296(12)
F1 0.075(3) 0.147(8) 0.106(4) -0.028(4) -0.022(2) -0.041(4)
C14 0.0548(13) 0.0824(16) 0.1034(18) -0.0085(13) -0.0030(12) -0.0350(12)
C11 0.0982(19) 0.0663(14) 0.0718(15) 0.0184(11) -0.0064(12) -0.0430(14)
C19 0.068(2) 0.059(3) 0.0710(17) -0.0068(18) -0.0044(14) -0.0097(17)
C17 0.0873(17) 0.0666(14) 0.0845(16) -0.0063(11) -0.0140(13) -0.0393(13)
C13 0.0975(19) 0.0874(17) 0.0844(17) -0.0333(14) 0.0128(14) -0.0480(16)
C10 0.102(2) 0.0740(19) 0.0383(13) -0.0124(12) 0.0150(13) -0.0499(18)
C9 0.103(2) 0.0696(17) 0.0463(15) -0.0107(12) 0.0172(14) -0.0517(17)
F2A 0.194(13) 0.078(4) 0.072(3) 0.002(3) 0.002(5) 0.014(5)
F1A 0.101(4) 0.155(9) 0.142(6) -0.035(6) -0.030(3) -0.057(5)
F3A 0.071(4) 0.088(5) 0.069(4) -0.026(3) -0.001(2) -0.002(3)
C19A 0.068(2) 0.059(3) 0.0710(17) -0.0068(18) -0.0044(14) -0.0097(17)
O3A 0.125(4) 0.0896(15) 0.079(2) 0.0190(14) 0.003(2) -0.0506(18)
O2A 0.0705(16) 0.1119(19) 0.084(3) -0.031(2) 0.0068(17) -0.0467(15)
O1A 0.0844(18) 0.093(2) 0.081(2) -0.0341(14) 0.0200(15) -0.0107(15)
C9A 0.098(9) 0.110(9) 0.058(7) 0.027(6) 0.037(6) -0.016(7)
C10A 0.065(7) 0.110(9) 0.075(7) 0.031(6) 0.033(6) -0.008(6)

loop_
_atom_type_symbol
_atom_type_description
_atom_type_scat_dispersion_real
_atom_type_scat_dispersion_imag
_atom_type_scat_source
C C 0.0033 0.0016 'International Tables Vol C Tables 4.2.6.8 and 6.1.1.4'
H H 0.0000 0.0000 'International Tables Vol C Tables 4.2.6.8 and 6.1.1.4'
F F 0.0171 0.0103 'International Tables Vol C Tables 4.2.6.8 and 6.1.1.4'
N N 0.0061 0.0033 'International Tables Vol C Tables 4.2.6.8 and 6.1.1.4'
O O 0.0106 0.0060 'International Tables Vol C Tables 4.2.6.8 and 6.1.1.4'
S S 0.1246 0.1234 'International Tables Vol C Tables 4.2.6.8 and 6.1.1.4'

loop_
_geom_angle_atom_site_label_1
_geom_angle_atom_site_label_2
_geom_angle_atom_site_label_3
_geom_angle
_geom_angle_site_symmetry_1
_geom_angle_site_symmetry_3
_geom_angle_publ_flag
O1 S1 C19 93.2(14) . . ?
O2 S1 O1 120.3(17) . . ?
O2 S1 C19 81.7(12) . . ?
O3 S1 O1 128.4(18) . . ?
O3 S1 O2 110.9(13) . . ?
O3 S1 C19 100.3(12) . . ?
O3A S1 C19A 99.6(6) . . ?
O3A S1 O2A 113.2(2) . . ?
O3A S1 O1A 114.7(3) . . ?
O2A S1 C19A 109.7(5) . . ?
O1A S1 C19A 105.7(5) . . ?
O1A S1 O2A 112.7(3) . . ?
C1 N2 C16 122.26(14) . . ?
C1 N2 C15 121.79(15) . . ?
C15 N2 C16 115.87(15) . . ?
C1 N1 C12 121.38(14) . . ?
C1 N1 C11 122.50(16) . . ?
C11 N1 C12 116.11(15) . . ?
N2 C1 N1 123.12(14) . . ?
N2 C1 C2 118.71(13) . . ?
N1 C1 C2 118.16(14) . . ?
C7 C2 C1 121.07(15) . . ?
C3 C2 C1 119.27(15) . . ?
C3 C2 C7 119.66(15) . . ?
C2 C7 H7 120.1 . . ?
C6 C7 C2 119.84(16) . . ?
C6 C7 H7 120.1 . . ?
C6 C5 C8 120.44(17) . . ?
C6 C5 C4 118.27(16) . . ?
C4 C5 C8 121.29(17) . . ?
C7 C6 C5 121.16(17) . . ?
C7 C6 H6 119.4 . . ?
C5 C6 H6 119.4 . . ?
C10 C8 C5 120.78(18) 2_766 . ?
C10 C8 C10A 61.5(6) 2_766 2_766 ?
C9 C8 C5 121.75(19) . . ?
C9 C8 C10 117.48(19) . 2_766 ?
C9 C8 C10A 86.1(6) . 2_766 ?
C9A C8 C5 119.4(4) . . ?
C9A C8 C10A 119.1(5) . 2_766 ?
C10A C8 C5 121.5(4) 2_766 . ?
N2 C16 H16 107.7 . . ?
N2 C16 C18 109.67(15) . . ?
N2 C16 C17 110.97(17) . . ?
C18 C16 H16 107.7 . . ?
C18 C16 C17 112.81(18) . . ?
C17 C16 H16 107.7 . . ?
C5 C4 H4 119.3 . . ?
C3 C4 C5 121.31(17) . . ?
C3 C4 H4 119.3 . . ?
C2 C3 H3 120.1 . . ?
C4 C3 C2 119.74(16) . . ?
C4 C3 H3 120.1 . . ?
N1 C12 H12 107.7 . . ?
N1 C12 C14 109.32(17) . . ?
N1 C12 C13 111.95(19) . . ?
C14 C12 H12 107.7 . . ?
C13 C12 H12 107.7 . . ?
C13 C12 C14 112.30(18) . . ?
N2 C15 H15A 109.5 . . ?
N2 C15 H15B 109.5 . . ?
N2 C15 H15C 109.5 . . ?
H15A C15 H15B 109.5 . . ?
H15A C15 H15C 109.5 . . ?
H15B C15 H15C 109.5 . . ?
C16 C18 H18A 109.5 . . ?
C16 C18 H18B 109.5 . . ?
C16 C18 H18C 109.5 . . ?
H18A C18 H18B 109.5 . . ?
H18A C18 H18C 109.5 . . ?
H18B C18 H18C 109.5 . . ?
C12 C14 H14A 109.5 . . ?
C12 C14 H14B 109.5 . . ?
C12 C14 H14C 109.5 . . ?
H14A C14 H14B 109.5 . . ?
H14A C14 H14C 109.5 . . ?
H14B C14 H14C 109.5 . . ?
N1 C11 H11A 109.5 . . ?
N1 C11 H11B 109.5 . . ?
N1 C11 H11C 109.5 . . ?
H11A C11 H11B 109.5 . . ?
H11A C11 H11C 109.5 . . ?
H11B C11 H11C 109.5 . . ?
F3 C19 S1 111.9(8) . . ?
F2 C19 S1 112.2(8) . . ?
F2 C19 F3 111.3(11) . . ?
F1 C19 S1 110.0(7) . . ?
F1 C19 F3 104.5(9) . . ?
F1 C19 F2 106.6(8) . . ?
C16 C17 H17A 109.5 . . ?
C16 C17 H17B 109.5 . . ?
C16 C17 H17C 109.5 . . ?
H17A C17 H17B 109.5 . . ?
H17A C17 H17C 109.5 . . ?
H17B C17 H17C 109.5 . . ?
C12 C13 H13A 109.5 . . ?
C12 C13 H13B 109.5 . . ?
C12 C13 H13C 109.5 . . ?
H13A C13 H13B 109.5 . . ?
H13A C13 H13C 109.5 . . ?
H13B C13 H13C 109.5 . . ?
C8 C10 H10 119.5 2_766 . ?
C9 C10 C8 121.1(2) . 2_766 ?
C9 C10 H10 119.5 . . ?
C8 C9 H9 119.3 . . ?
C10 C9 C8 121.5(2) . . ?
C10 C9 H9 119.3 . . ?
F2A C19A S1 112.8(8) . . ?
F2A C19A F3A 104.1(9) . . ?
F1A C19A S1 112.2(8) . . ?
F1A C19A F2A 106.2(9) . . ?
F1A C19A F3A 107.1(9) . . ?
F3A C19A S1 113.8(8) . . ?
C8 C9A H9A 120.1 . . ?
C8 C9A C10A 119.9(9) . . ?
C10A C9A H9A 120.1 . . ?
C8 C10A H10A 119.5 2_766 . ?
C9A C10A H10A 119.5 . . ?

loop_
_geom_bond_atom_site_label_1
_geom_bond_atom_site_label_2
_geom_bond_distance
_geom_bond_site_symmetry_2
_geom_bond_publ_flag
S1 O1 1.407(16) . ?
S1 O2 1.394(14) . ?
S1 O3 1.385(15) . ?
S1 C19 1.804(9) . ?
S1 C19A 1.827(10) . ?
S1 O3A 1.426(3) . ?
S1 O2A 1.435(3) . ?
S1 O1A 1.430(3) . ?
N2 C1 1.323(2) . ?
N2 C16 1.489(2) . ?
N2 C15 1.488(2) . ?
N1 C1 1.335(2) . ?
N1 C12 1.484(2) . ?
N1 C11 1.471(2) . ?
F3 C19 1.312(10) . ?
C1 C2 1.494(2) . ?
C2 C7 1.385(2) . ?
C2 C3 1.384(2) . ?
C7 H7 0.9300 . ?
C7 C6 1.381(2) . ?
C5 C6 1.384(3) . ?
C5 C8 1.491(2) . ?
C5 C4 1.385(3) . ?
C6 H6 0.9300 . ?
C8 C10 1.399(3) 2_766 ?
C8 C9 1.389(3) . ?
C8 C9A 1.379(11) . ?
C8 C10A 1.414(11) 2_766 ?
C16 H16 0.9800 . ?
C16 C18 1.516(3) . ?
C16 C17 1.531(3) . ?
C4 H4 0.9300 . ?
C4 C3 1.380(2) . ?
C3 H3 0.9300 . ?
F2 C19 1.307(10) . ?
C12 H12 0.9800 . ?
C12 C14 1.522(3) . ?
C12 C13 1.517(3) . ?
C15 H15A 0.9600 . ?
C15 H15B 0.9600 . ?
C15 H15C 0.9600 . ?
C18 H18A 0.9600 . ?
C18 H18B 0.9600 . ?
C18 H18C 0.9600 . ?
F1 C19 1.306(9) . ?
C14 H14A 0.9600 . ?
C14 H14B 0.9600 . ?
C14 H14C 0.9600 . ?
C11 H11A 0.9600 . ?
C11 H11B 0.9600 . ?
C11 H11C 0.9600 . ?
C17 H17A 0.9600 . ?
C17 H17B 0.9600 . ?
C17 H17C 0.9600 . ?
C13 H13A 0.9600 . ?
C13 H13B 0.9600 . ?
C13 H13C 0.9600 . ?
C10 H10 0.9300 . ?
C10 C9 1.379(3) . ?
C9 H9 0.9300 . ?
F2A C19A 1.318(10) . ?
F1A C19A 1.318(10) . ?
F3A C19A 1.324(10) . ?
C9A H9A 0.9300 . ?
C9A C10A 1.409(10) . ?
C10A H10A 0.9300 . ?
